data_7036938
loop_
_publ_author_name
'Howlader, Prodip'
'Mukherjee, Sandip'
'Saha, Rajat'
'Mukherjee, Partha Sarathi'

_publ_section_title
;
 Conformation-selective coordination-driven self-assembly of a ditopic
 donor with Pd(II) acceptors.
;
_journal_issue 47
_journal_name_full 'Dalton transactions (Cambridge, England : 2003)'
_journal_page_first 20493
_journal_page_last 20501
_journal_paper_doi 10.1039/c5dt03185k
_journal_volume 44
_journal_year 2015
_chemical_formula_moiety 'C25 H33 N3 Pd S, C32 H12 B F24'
_chemical_formula_sum 'C57 H45 B F24 N3 Pd S'
_chemical_formula_weight 1377.23
_space_group_crystal_system monoclinic
_space_group_IT_number 14
_space_group_name_Hall '-P 2ybc'
_space_group_name_H-M_alt 'P 1 21/c 1'
_symmetry_space_group_name_Hall '-P 2ybc'
_symmetry_space_group_name_H-M 'P 1 21/c 1'
_atom_sites_solution_hydrogens geom
_audit_creation_date 2015-07-23
_audit_creation_method
;
Olex2 1.2-alpha
(compiled 2014.11.03 svn.r3071 for OlexSys, GUI svn.r4932)
;
_audit_update_record
;
2015-09-30 deposited with the CCDC.
2015-10-23 downloaded from the CCDC.
;
_cell_angle_alpha 90
_cell_angle_beta 92.845(2)
_cell_angle_gamma 90
_cell_formula_units_Z 4
_cell_length_a 12.9047(10)
_cell_length_b 21.0538(15)
_cell_length_c 21.9172(16)
_cell_measurement_reflns_used 9906
_cell_measurement_temperature 100(2)
_cell_measurement_theta_max 28.26
_cell_measurement_theta_min 2.64
_cell_volume 5947.4(8)
_computing_cell_refinement 'SAINT v8.27A (Bruker, 2012)'
_computing_data_reduction 'SAINT v8.27A (Bruker, 2012)'
_computing_molecular_graphics 'Olex2 (Dolomanov et al., 2009)'
_computing_publication_material 'Olex2 (Dolomanov et al., 2009)'
_computing_structure_refinement 'ShelXL (Sheldrick, 2008)'
_diffrn_ambient_temperature 100(2)
_diffrn_measured_fraction_theta_full 1.000
_diffrn_measured_fraction_theta_max 1.000
_diffrn_measurement_device_type 'Bruker APEX-II CCD'
_diffrn_measurement_method '\f and \w scans'
_diffrn_radiation_monochromator graphite
_diffrn_radiation_type MoK\a
_diffrn_radiation_wavelength 0.71073
_diffrn_reflns_av_R_equivalents 0.0548
_diffrn_reflns_av_unetI/netI 0.0363
_diffrn_reflns_laue_measured_fraction_full 1.000
_diffrn_reflns_laue_measured_fraction_max 1.000
_diffrn_reflns_limit_h_max 17
_diffrn_reflns_limit_h_min -17
_diffrn_reflns_limit_k_max 27
_diffrn_reflns_limit_k_min -27
_diffrn_reflns_limit_l_max 28
_diffrn_reflns_limit_l_min -28
_diffrn_reflns_number 95309
_diffrn_reflns_point_group_measured_fraction_full 1.000
_diffrn_reflns_point_group_measured_fraction_max 1.000
_diffrn_reflns_theta_full 26.000
_diffrn_reflns_theta_max 28.000
_diffrn_reflns_theta_min 1.580
_diffrn_standards_number 0
_exptl_absorpt_coefficient_mu 0.463
_exptl_absorpt_correction_T_max 0.7458
_exptl_absorpt_correction_T_min 0.6853
_exptl_absorpt_correction_type multi-scan
_exptl_absorpt_process_details
;
SADABS-2012/1 (Bruker,2012) was used for absorption correction.
wR2(int) was 0.0630 before and 0.0582 after correction.
The Ratio of minimum to maximum transmission is 0.9189.
The \l/2 correction factor is 0.0015.
;
_exptl_crystal_colour yellow
_exptl_crystal_colour_primary yellow
_exptl_crystal_density_diffrn 1.538
_exptl_crystal_description Block
_exptl_crystal_F_000 2764
_exptl_crystal_size_max 0.52
_exptl_crystal_size_mid 0.309
_exptl_crystal_size_min 0.27
_refine_diff_density_max 1.297
_refine_diff_density_min -0.894
_refine_diff_density_rms 0.081
_refine_ls_extinction_method none
_refine_ls_goodness_of_fit_ref 1.020
_refine_ls_hydrogen_treatment constr
_refine_ls_matrix_type full
_refine_ls_number_parameters 791
_refine_ls_number_reflns 14343
_refine_ls_number_restraints 12
_refine_ls_restrained_S_all 1.117
_refine_ls_R_factor_all 0.0570
_refine_ls_R_factor_gt 0.0419
_refine_ls_shift/su_max 0.001
_refine_ls_shift/su_mean 0.000
_refine_ls_structure_factor_coef Fsqd
_refine_ls_weighting_details 'w=1/[\s^2^(Fo^2^)+(0.0527P)^2^+8.5060P] where P=(Fo^2^+2Fc^2^)/3'
_refine_ls_weighting_scheme calc
_refine_ls_wR_factor_gt 0.1059
_refine_ls_wR_factor_ref 0.1161
_reflns_Friedel_coverage 0.000
_reflns_number_gt 11508
_reflns_number_total 14343
_reflns_threshold_expression 'I > 2\s(I)'
_cod_data_source_file c5dt03185k2.cif
_cod_data_source_block 15lm_kks60_new_3
_cod_depositor_comments 'Adding full bibliography for 7036937--7036942.cif.'
_cod_database_code 7036938
_shelx_space_group_comment
;
The symmetry employed for this shelxl refinement is uniquely defined
by the following loop, which should always be used as a source of
symmetry information in preference to the above space-group names.
They are only intended as comments.
;
_shelx_estimated_absorpt_t_max 0.885
_shelx_estimated_absorpt_t_min 0.795
_olex2_refinement_description
;
1. Fixed Uiso
 At 1.2 times of:
  All C(H) groups, All C(H,H) groups
 At 1.5 times of:
  All C(H,H,H) groups
2. Uiso/Uaniso restraints and constraints
Uanis(F23) \\sim Ueq, Uanis(F14) \\sim Ueq: with sigma of 0.001 and sigma for
terminal atoms of 0.002
3.a Secondary CH2 refined with riding coordinates:
 C8(H8A,H8B)
3.b Aromatic/amide H refined with riding coordinates:
 C2(H2), C3(H3), C4(H4), C5(H5), C6(H6), C10(H10), C11(H11), C12(H12),
 C14(H14), C20(H20), C29(H29), C31(H31), C49(H49), C43(H43), C39(H39), C41(H41),
  C27(H27), C45(H45), C47(H47), C33(H33), C35(H35), C37(H37)
3.c Idealised Me refined as rotating group:
 C18(H18A,H18B,H18C), C17(H17A,H17B,H17C), C19(H19A,H19B,H19C), C23(H23A,H23B,
 H23C), C22(H22A,H22B,H22C), C25(H25A,H25B,H25C), C1(H1A,H1B,H1C)
;
_shelx_shelxl_version_number 2014/7
_olex2_submission_special_instructions 'No special instructions were received'

loop_
_space_group_symop_operation_xyz
'x, y, z'
'-x, y+1/2, -z+1/2'
'-x, -y, -z'
'x, -y-1/2, z-1/2'

loop_
_atom_site_label
_atom_site_type_symbol
_atom_site_fract_x
_atom_site_fract_y
_atom_site_fract_z
_atom_site_U_iso_or_equiv
_atom_site_adp_type
_atom_site_occupancy
_atom_site_site_symmetry_order
_atom_site_calc_flag
_atom_site_refinement_flags_posn
_atom_site_refinement_flags_adp
Pd1 Pd 0.44909(2) 0.66517(2) 0.47012(2) 0.01950(6) Uani 1 1 d . .
S1 S 0.51250(5) 0.76067(3) 0.44127(3) 0.02811(15) Uani 1 1 d . .
F1 F -0.21838(13) -0.30305(7) 0.60820(8) 0.0325(4) Uani 1 1 d . .
F11 F 0.03279(18) -0.21309(15) 0.95582(9) 0.0808(9) Uani 1 1 d . .
F10 F 0.1536(2) -0.22141(15) 0.89347(10) 0.0832(9) Uani 1 1 d . .
F12 F 0.11776(19) -0.13330(12) 0.92887(11) 0.0699(7) Uani 1 1 d . .
F9 F -0.29871(14) -0.25332(9) 0.75705(9) 0.0447(5) Uani 1 1 d . .
F7 F -0.34757(14) -0.16729(11) 0.79686(12) 0.0607(6) Uani 1 1 d . .
F8 F -0.30022(17) -0.24556(14) 0.85430(10) 0.0732(8) Uani 1 1 d . .
F23 F 0.0021(2) 0.18462(12) 0.77263(15) 0.0864(8) Uani 1 1 d . U
F22 F 0.1056(4) 0.16222(16) 0.70750(14) 0.1372(18) Uani 1 1 d . .
F24 F 0.1198(2) 0.12065(10) 0.79305(14) 0.0863(10) Uani 1 1 d . .
F19 F -0.31291(16) 0.05052(10) 0.61065(9) 0.0512(5) Uani 1 1 d . .
F21 F -0.32626(15) 0.11350(9) 0.68669(10) 0.0476(5) Uani 1 1 d . .
F20 F -0.35050(14) 0.01299(10) 0.69779(11) 0.0523(5) Uani 1 1 d . .
F2 F -0.07177(14) -0.33048(7) 0.57529(9) 0.0387(4) Uani 1 1 d . .
F3 F -0.19772(16) -0.30597(8) 0.51174(8) 0.0423(5) Uani 1 1 d . .
F5 F -0.11905(17) -0.02485(8) 0.46998(8) 0.0439(5) Uani 1 1 d . .
F4 F -0.14367(18) -0.10813(9) 0.41478(8) 0.0509(5) Uani 1 1 d . .
F6 F 0.01119(16) -0.07734(10) 0.44107(8) 0.0498(5) Uani 1 1 d . .
F13 F 0.27483(16) -0.28537(9) 0.71840(11) 0.0553(6) Uani 1 1 d . .
F15 F 0.41664(18) -0.25507(10) 0.68714(12) 0.0661(7) Uani 1 1 d . .
F14 F 0.3751(2) -0.23099(11) 0.77746(11) 0.0751(7) Uani 1 1 d . U
F16 F 0.3533(2) -0.03485(14) 0.55434(11) 0.0843(9) Uani 1 1 d . .
F18 F 0.46115(14) -0.02744(10) 0.62960(12) 0.0613(7) Uani 1 1 d . .
F17 F 0.32904(17) 0.03241(10) 0.62322(14) 0.0722(8) Uani 1 1 d . .
N1 N 0.32923(15) 0.72078(10) 0.50401(9) 0.0195(4) Uani 1 1 d . .
N3 N 0.35791(16) 0.58460(10) 0.48339(9) 0.0193(4) Uani 1 1 d . .
C9 C 0.31430(19) 0.77960(12) 0.48179(11) 0.0219(5) Uani 1 1 d . .
C8 C 0.3843(2) 0.79848(13) 0.43196(13) 0.0281(6) Uani 1 1 d . .
H8A H 0.3929 0.8452 0.4323 0.034 Uiso 1 1 calc R .
H8B H 0.3515 0.7862 0.3919 0.034 Uiso 1 1 calc R .
C7 C 0.5649(2) 0.80211(13) 0.50685(14) 0.0286(6) Uani 1 1 d . .
C2 C 0.6009(2) 0.86393(14) 0.49859(17) 0.0396(7) Uani 1 1 d . .
H2 H 0.5993 0.8823 0.4590 0.047 Uiso 1 1 calc R .
C3 C 0.6389(3) 0.89795(16) 0.5486(2) 0.0488(9) Uani 1 1 d . .
H3 H 0.6625 0.9403 0.5434 0.059 Uiso 1 1 calc R .
C4 C 0.6429(2) 0.87110(16) 0.60617(19) 0.0435(8) Uani 1 1 d . .
H4 H 0.6683 0.8951 0.6404 0.052 Uiso 1 1 calc R .
C5 C 0.6099(2) 0.80918(15) 0.61400(16) 0.0371(7) Uani 1 1 d . .
H5 H 0.6144 0.7904 0.6535 0.045 Uiso 1 1 calc R .
C6 C 0.5702(2) 0.77443(14) 0.56412(14) 0.0310(6) Uani 1 1 d . .
H6 H 0.5469 0.7321 0.5694 0.037 Uiso 1 1 calc R .
C10 C 0.2381(2) 0.81917(12) 0.50405(12) 0.0247(5) Uani 1 1 d . .
H10 H 0.2283 0.8610 0.4886 0.030 Uiso 1 1 calc R .
C11 C 0.1775(2) 0.79597(13) 0.54909(12) 0.0259(6) Uani 1 1 d . .
H11 H 0.1229 0.8212 0.5636 0.031 Uiso 1 1 calc R .
C12 C 0.19610(19) 0.73590(12) 0.57337(12) 0.0230(5) Uani 1 1 d . .
H12 H 0.1557 0.7201 0.6051 0.028 Uiso 1 1 calc R .
C13 C 0.27463(18) 0.69942(12) 0.55051(11) 0.0196(5) Uani 1 1 d . .
C14 C 0.3140(2) 0.63730(12) 0.57812(11) 0.0215(5) Uani 1 1 d . .
H14 H 0.3422 0.6339 0.6189 0.026 Uiso 1 1 calc R .
N2 N 0.30471(16) 0.58325(10) 0.53647(9) 0.0197(4) Uani 1 1 d . .
C21 C 0.32122(19) 0.53549(11) 0.44946(11) 0.0205(5) Uani 1 1 d . .
C20 C 0.2481(2) 0.50225(12) 0.48239(12) 0.0243(5) Uani 1 1 d . .
H20 H 0.2120 0.4650 0.4693 0.029 Uiso 1 1 calc R .
C15 C 0.23808(19) 0.53324(11) 0.53714(12) 0.0211(5) Uani 1 1 d . .
C16 C 0.1705(2) 0.51512(13) 0.58956(13) 0.0286(6) Uani 1 1 d . .
C18 C 0.2377(3) 0.50226(16) 0.64819(14) 0.0402(8) Uani 1 1 d . .
H18A H 0.1934 0.4883 0.6806 0.060 Uiso 1 1 calc GR .
H18B H 0.2742 0.5413 0.6609 0.060 Uiso 1 1 calc GR .
H18C H 0.2885 0.4690 0.6403 0.060 Uiso 1 1 calc GR .
C17 C 0.0883(2) 0.56599(14) 0.60048(15) 0.0351(7) Uani 1 1 d . .
H17A H 0.0525 0.5773 0.5615 0.053 Uiso 1 1 calc GR .
H17B H 0.1220 0.6038 0.6184 0.053 Uiso 1 1 calc GR .
H17C H 0.0379 0.5494 0.6285 0.053 Uiso 1 1 calc GR .
C19 C 0.1136(3) 0.45358(14) 0.57187(17) 0.0445(8) Uani 1 1 d . .
H19A H 0.0698 0.4606 0.5347 0.067 Uiso 1 1 calc GR .
H19B H 0.0702 0.4406 0.6051 0.067 Uiso 1 1 calc GR .
H19C H 0.1643 0.4202 0.5645 0.067 Uiso 1 1 calc GR .
C24 C 0.3524(2) 0.51957(13) 0.38535(12) 0.0260(5) Uani 1 1 d . .
C23 C 0.4514(3) 0.47831(15) 0.38830(14) 0.0393(7) Uani 1 1 d . .
H23A H 0.5084 0.5021 0.4088 0.059 Uiso 1 1 calc GR .
H23B H 0.4700 0.4674 0.3468 0.059 Uiso 1 1 calc GR .
H23C H 0.4387 0.4393 0.4112 0.059 Uiso 1 1 calc GR .
C22 C 0.2642(3) 0.48035(17) 0.35359(14) 0.0432(8) Uani 1 1 d . .
H22A H 0.2570 0.4399 0.3751 0.065 Uiso 1 1 calc GR .
H22B H 0.2806 0.4722 0.3111 0.065 Uiso 1 1 calc GR .
H22C H 0.1990 0.5041 0.3544 0.065 Uiso 1 1 calc GR .
C25 C 0.3670(3) 0.57915(14) 0.34684(12) 0.0337(6) Uani 1 1 d . .
H25A H 0.3036 0.6048 0.3463 0.051 Uiso 1 1 calc GR .
H25B H 0.3816 0.5668 0.3050 0.051 Uiso 1 1 calc GR .
H25C H 0.4252 0.6040 0.3645 0.051 Uiso 1 1 calc GR .
C1 C 0.5806(2) 0.61865(14) 0.44879(14) 0.0310(6) Uani 1 1 d . .
H1A H 0.5781 0.5749 0.4639 0.047 Uiso 1 1 calc GR .
H1B H 0.6411 0.6403 0.4679 0.047 Uiso 1 1 calc GR .
H1C H 0.5860 0.6183 0.4043 0.047 Uiso 1 1 calc GR .
C29 C -0.1175(2) 0.09663(12) 0.71040(11) 0.0254(5) Uani 1 1 d . .
H29 H -0.1457 0.1379 0.7150 0.030 Uiso 1 1 calc R .
C30 C -0.0144(2) 0.08404(11) 0.72646(11) 0.0231(5) Uani 1 1 d . .
C31 C 0.02725(19) 0.02335(11) 0.72032(11) 0.0188(5) Uani 1 1 d . .
H31 H 0.0977 0.0161 0.7331 0.023 Uiso 1 1 calc R .
C26 C -0.03189(18) -0.02729(11) 0.69583(10) 0.0157(4) Uani 1 1 d . .
C44 C -0.04335(16) -0.13315(10) 0.62728(10) 0.0133(4) Uani 1 1 d . .
C49 C -0.07626(17) -0.19638(10) 0.62232(10) 0.0152(4) Uani 1 1 d . .
H49 H -0.0715 -0.2227 0.6576 0.018 Uiso 1 1 calc R .
C48 C -0.11594(17) -0.22197(11) 0.56720(11) 0.0171(4) Uani 1 1 d . .
C50 C -0.1510(2) -0.28970(12) 0.56562(12) 0.0239(5) Uani 1 1 d . .
C53 C 0.0737(2) -0.18687(16) 0.90858(13) 0.0329(6) Uani 1 1 d . .
C42 C -0.0026(2) -0.17638(12) 0.85552(11) 0.0214(5) Uani 1 1 d . .
C43 C 0.03099(18) -0.14478(11) 0.80448(10) 0.0175(4) Uani 1 1 d . .
H43 H 0.0994 -0.1280 0.8056 0.021 Uiso 1 1 calc R .
C38 C -0.03241(17) -0.13685(10) 0.75153(10) 0.0149(4) Uani 1 1 d . .
C39 C -0.13438(18) -0.15918(11) 0.75453(11) 0.0182(5) Uani 1 1 d . .
H39 H -0.1815 -0.1532 0.7203 0.022 Uiso 1 1 calc R .
C40 C -0.16889(19) -0.18986(12) 0.80606(12) 0.0222(5) Uani 1 1 d . .
C41 C -0.1030(2) -0.19953(12) 0.85686(11) 0.0238(5) Uani 1 1 d . .
H41 H -0.1259 -0.2214 0.8916 0.029 Uiso 1 1 calc R .
C52 C -0.2780(2) -0.21422(15) 0.80400(14) 0.0341(6) Uani 1 1 d . .
C57 C 0.0534(3) 0.13737(13) 0.74975(14) 0.0332(6) Uani 1 1 d . .
C28 C -0.1781(2) 0.04702(12) 0.68744(11) 0.0228(5) Uani 1 1 d . .
C27 C -0.13570(18) -0.01319(11) 0.67967(11) 0.0181(5) Uani 1 1 d . .
H27 H -0.1789 -0.0459 0.6627 0.022 Uiso 1 1 calc R .
C56 C -0.2912(2) 0.05632(14) 0.67109(14) 0.0343(7) Uani 1 1 d . .
C45 C -0.04906(18) -0.09783(11) 0.57273(10) 0.0165(4) Uani 1 1 d . .
H45 H -0.0268 -0.0548 0.5737 0.020 Uiso 1 1 calc R .
C46 C -0.08611(19) -0.12362(11) 0.51768(10) 0.0189(5) Uani 1 1 d . .
C47 C -0.12150(18) -0.18602(12) 0.51429(11) 0.0191(5) Uani 1 1 d . .
H47 H -0.1486 -0.2034 0.4768 0.023 Uiso 1 1 calc R .
C51 C -0.0851(2) -0.08411(14) 0.46091(12) 0.0306(6) Uani 1 1 d . .
C32 C 0.13369(17) -0.10932(11) 0.68506(10) 0.0152(4) Uani 1 1 d . .
C33 C 0.19491(18) -0.06495(11) 0.65600(11) 0.0188(5) Uani 1 1 d . .
H33 H 0.1638 -0.0267 0.6412 0.023 Uiso 1 1 calc R .
C34 C 0.30055(19) -0.07499(12) 0.64798(12) 0.0225(5) Uani 1 1 d . .
C35 C 0.34931(19) -0.13002(13) 0.66896(12) 0.0240(5) Uani 1 1 d . .
H35 H 0.4213 -0.1365 0.6643 0.029 Uiso 1 1 calc R .
C36 C 0.28982(19) -0.17534(12) 0.69694(11) 0.0212(5) Uani 1 1 d . .
C37 C 0.18474(18) -0.16540(11) 0.70436(10) 0.0170(4) Uani 1 1 d . .
H37 H 0.1459 -0.1977 0.7232 0.020 Uiso 1 1 calc R .
C54 C 0.3401(2) -0.23500(13) 0.72123(13) 0.0289(6) Uani 1 1 d . .
C55 C 0.3611(2) -0.02641(15) 0.61452(16) 0.0366(7) Uani 1 1 d . .
B1 B 0.00795(19) -0.10115(12) 0.69075(11) 0.0135(5) Uani 1 1 d . .

loop_
_atom_site_aniso_label
_atom_site_aniso_U_11
_atom_site_aniso_U_22
_atom_site_aniso_U_33
_atom_site_aniso_U_23
_atom_site_aniso_U_13
_atom_site_aniso_U_12
Pd1 0.01875(10) 0.01907(10) 0.02100(10) -0.00098(7) 0.00426(7) 0.00297(7)
S1 0.0289(3) 0.0229(3) 0.0337(4) 0.0014(3) 0.0128(3) 0.0012(3)
F1 0.0337(9) 0.0207(8) 0.0438(10) 0.0000(7) 0.0089(7) -0.0073(6)
F11 0.0560(13) 0.152(3) 0.0330(11) 0.0542(14) -0.0122(10) -0.0329(15)
F10 0.0742(16) 0.130(2) 0.0428(13) 0.0019(14) -0.0174(11) 0.0644(17)
F12 0.0751(16) 0.0732(16) 0.0570(14) 0.0099(12) -0.0422(12) -0.0176(13)
F9 0.0357(10) 0.0491(11) 0.0502(11) -0.0120(9) 0.0097(8) -0.0200(8)
F7 0.0202(9) 0.0642(14) 0.0984(19) -0.0167(13) 0.0118(10) 0.0034(9)
F8 0.0508(13) 0.127(2) 0.0427(12) 0.0266(13) 0.0128(10) -0.0441(14)
F23 0.0769(14) 0.0543(12) 0.1254(17) -0.0562(12) -0.0195(13) 0.0037(11)
F22 0.232(4) 0.117(3) 0.0653(18) -0.0283(17) 0.036(2) -0.145(3)
F24 0.0964(19) 0.0332(11) 0.121(2) -0.0060(13) -0.0754(18) -0.0136(12)
F19 0.0545(12) 0.0492(11) 0.0469(11) -0.0170(9) -0.0281(9) 0.0262(10)
F21 0.0454(11) 0.0341(10) 0.0616(13) -0.0178(9) -0.0146(9) 0.0247(8)
F20 0.0253(9) 0.0457(11) 0.0853(16) 0.0054(11) -0.0048(9) 0.0068(8)
F2 0.0356(9) 0.0161(7) 0.0645(12) -0.0031(8) 0.0024(9) 0.0082(7)
F3 0.0619(12) 0.0292(9) 0.0344(9) -0.0084(7) -0.0132(9) -0.0156(8)
F5 0.0766(14) 0.0277(9) 0.0265(9) 0.0114(7) -0.0053(9) 0.0067(9)
F4 0.0862(15) 0.0453(11) 0.0188(8) 0.0067(8) -0.0206(9) -0.0130(10)
F6 0.0568(12) 0.0637(13) 0.0306(10) 0.0187(9) 0.0179(9) -0.0043(10)
F13 0.0500(12) 0.0315(10) 0.0837(16) 0.0247(10) -0.0040(11) 0.0039(9)
F15 0.0633(14) 0.0466(12) 0.0918(18) 0.0257(12) 0.0388(13) 0.0326(11)
F14 0.1101(15) 0.0567(12) 0.0543(11) -0.0036(10) -0.0387(11) 0.0347(11)
F16 0.097(2) 0.110(2) 0.0476(14) 0.0273(14) 0.0162(13) -0.0528(17)
F18 0.0197(9) 0.0542(13) 0.1101(19) 0.0329(13) 0.0039(10) -0.0087(8)
F17 0.0466(12) 0.0332(11) 0.140(2) 0.0315(13) 0.0420(14) 0.0019(9)
N1 0.0185(10) 0.0219(10) 0.0182(10) -0.0043(8) 0.0006(8) 0.0025(8)
N3 0.0214(10) 0.0208(10) 0.0159(9) -0.0002(8) 0.0035(8) 0.0028(8)
C9 0.0224(12) 0.0221(12) 0.0210(12) -0.0020(10) -0.0026(10) 0.0023(9)
C8 0.0312(14) 0.0245(13) 0.0287(14) 0.0045(11) 0.0026(11) 0.0052(11)
C7 0.0198(12) 0.0231(13) 0.0436(16) -0.0021(12) 0.0081(11) -0.0012(10)
C2 0.0322(16) 0.0263(15) 0.061(2) 0.0025(14) 0.0115(15) -0.0031(12)
C3 0.0345(17) 0.0267(15) 0.085(3) -0.0069(17) 0.0071(17) -0.0089(13)
C4 0.0211(14) 0.0368(17) 0.072(2) -0.0207(17) -0.0015(14) -0.0012(12)
C5 0.0219(14) 0.0386(16) 0.0504(19) -0.0100(14) -0.0032(13) 0.0004(12)
C6 0.0213(13) 0.0258(13) 0.0460(17) -0.0033(12) 0.0009(12) -0.0019(10)
C10 0.0261(13) 0.0223(12) 0.0249(13) -0.0048(10) -0.0061(10) 0.0047(10)
C11 0.0225(12) 0.0285(13) 0.0263(13) -0.0122(11) -0.0028(10) 0.0072(10)
C12 0.0222(12) 0.0257(13) 0.0213(12) -0.0072(10) 0.0018(10) 0.0007(10)
C13 0.0195(11) 0.0221(12) 0.0169(11) -0.0064(9) -0.0017(9) 0.0007(9)
C14 0.0269(13) 0.0228(12) 0.0146(11) -0.0029(9) -0.0002(9) 0.0032(10)
N2 0.0220(10) 0.0200(10) 0.0176(10) -0.0001(8) 0.0051(8) 0.0035(8)
C21 0.0233(12) 0.0171(11) 0.0212(12) 0.0006(9) 0.0008(9) 0.0050(9)
C20 0.0290(13) 0.0171(11) 0.0269(13) 0.0002(10) 0.0020(10) 0.0030(10)
C15 0.0209(12) 0.0179(11) 0.0247(12) 0.0042(9) 0.0038(10) 0.0055(9)
C16 0.0315(14) 0.0228(13) 0.0326(14) 0.0039(11) 0.0133(11) 0.0052(11)
C18 0.0512(19) 0.0408(17) 0.0299(15) 0.0151(13) 0.0166(14) 0.0150(15)
C17 0.0296(15) 0.0286(14) 0.0484(18) 0.0027(13) 0.0160(13) 0.0061(12)
C19 0.053(2) 0.0242(14) 0.059(2) 0.0020(14) 0.0291(17) -0.0056(14)
C24 0.0344(14) 0.0252(13) 0.0183(12) -0.0039(10) 0.0021(10) 0.0029(11)
C23 0.0516(19) 0.0369(16) 0.0303(15) -0.0063(13) 0.0110(14) 0.0175(14)
C22 0.058(2) 0.0455(19) 0.0261(15) -0.0097(13) 0.0006(14) -0.0138(16)
C25 0.0488(18) 0.0339(15) 0.0185(13) 0.0008(11) 0.0041(12) 0.0016(13)
C1 0.0217(13) 0.0321(14) 0.0396(16) -0.0052(12) 0.0062(11) 0.0060(11)
C29 0.0417(15) 0.0138(11) 0.0202(12) -0.0019(9) -0.0032(11) 0.0060(10)
C30 0.0351(14) 0.0158(11) 0.0182(11) -0.0019(9) -0.0020(10) -0.0031(10)
C31 0.0224(12) 0.0183(11) 0.0155(11) -0.0002(9) -0.0007(9) -0.0019(9)
C26 0.0220(11) 0.0145(10) 0.0105(10) 0.0013(8) 0.0008(8) -0.0008(9)
C44 0.0120(10) 0.0145(10) 0.0136(10) -0.0005(8) 0.0020(8) 0.0028(8)
C49 0.0161(10) 0.0132(10) 0.0164(11) 0.0014(8) 0.0025(8) 0.0015(8)
C48 0.0160(11) 0.0153(10) 0.0201(11) -0.0029(9) 0.0017(9) 0.0022(8)
C50 0.0246(13) 0.0183(11) 0.0285(13) -0.0046(10) -0.0012(10) 0.0007(10)
C53 0.0332(15) 0.0458(17) 0.0197(13) 0.0108(12) -0.0005(11) 0.0057(13)
C42 0.0277(13) 0.0231(12) 0.0133(11) 0.0040(9) 0.0017(9) 0.0042(10)
C43 0.0191(11) 0.0177(11) 0.0158(11) -0.0001(9) 0.0013(9) 0.0023(9)
C38 0.0186(11) 0.0120(10) 0.0142(10) -0.0001(8) 0.0028(8) 0.0030(8)
C39 0.0196(11) 0.0187(11) 0.0166(11) -0.0015(9) 0.0019(9) 0.0008(9)
C40 0.0220(12) 0.0232(12) 0.0220(12) -0.0016(10) 0.0081(10) -0.0012(10)
C41 0.0329(14) 0.0218(12) 0.0173(12) 0.0049(10) 0.0085(10) 0.0005(10)
C52 0.0279(14) 0.0450(17) 0.0304(15) -0.0007(13) 0.0113(12) -0.0085(13)
C57 0.0482(18) 0.0176(12) 0.0331(15) -0.0045(11) -0.0055(13) -0.0060(12)
C28 0.0299(13) 0.0180(11) 0.0200(12) -0.0005(9) -0.0037(10) 0.0065(10)
C27 0.0218(11) 0.0146(10) 0.0175(11) -0.0018(9) -0.0012(9) 0.0003(9)
C56 0.0362(16) 0.0247(14) 0.0407(17) -0.0083(12) -0.0108(13) 0.0152(12)
C45 0.0181(11) 0.0143(10) 0.0170(11) 0.0003(9) 0.0007(9) -0.0002(8)
C46 0.0228(12) 0.0208(11) 0.0131(11) 0.0019(9) 0.0003(9) 0.0032(9)
C47 0.0208(11) 0.0209(11) 0.0154(11) -0.0045(9) 0.0000(9) 0.0017(9)
C51 0.0454(16) 0.0305(14) 0.0154(12) 0.0031(10) -0.0043(11) -0.0027(12)
C32 0.0162(10) 0.0169(10) 0.0125(10) -0.0012(8) -0.0006(8) -0.0005(8)
C33 0.0186(11) 0.0181(11) 0.0198(11) 0.0036(9) 0.0001(9) 0.0004(9)
C34 0.0180(11) 0.0241(12) 0.0256(13) 0.0042(10) 0.0025(10) -0.0032(9)
C35 0.0170(11) 0.0285(13) 0.0265(13) 0.0003(11) 0.0007(10) 0.0011(10)
C36 0.0219(12) 0.0235(12) 0.0182(11) 0.0012(9) -0.0003(9) 0.0037(9)
C37 0.0197(11) 0.0172(11) 0.0142(10) 0.0009(9) 0.0010(9) 0.0008(9)
C54 0.0247(13) 0.0302(14) 0.0318(14) 0.0068(11) 0.0008(11) 0.0097(11)
C55 0.0221(13) 0.0355(16) 0.053(2) 0.0147(14) 0.0075(13) -0.0002(12)
B1 0.0159(11) 0.0137(11) 0.0109(11) 0.0018(9) 0.0002(9) -0.0011(9)

loop_
_atom_type_symbol
_atom_type_description
_atom_type_scat_dispersion_real
_atom_type_scat_dispersion_imag
_atom_type_scat_source
C C 0.0033 0.0016 'International Tables Vol C Tables 4.2.6.8 and 6.1.1.4'
H H 0.0000 0.0000 'International Tables Vol C Tables 4.2.6.8 and 6.1.1.4'
B B 0.0013 0.0007 'International Tables Vol C Tables 4.2.6.8 and 6.1.1.4'
F F 0.0171 0.0103 'International Tables Vol C Tables 4.2.6.8 and 6.1.1.4'
N N 0.0061 0.0033 'International Tables Vol C Tables 4.2.6.8 and 6.1.1.4'
Pd Pd -0.9988 1.0072 'International Tables Vol C Tables 4.2.6.8 and 6.1.1.4'
S S 0.1246 0.1234 'International Tables Vol C Tables 4.2.6.8 and 6.1.1.4'

loop_
_geom_angle_atom_site_label_1
_geom_angle_atom_site_label_2
_geom_angle_atom_site_label_3
_geom_angle
N1 Pd1 S1 83.52(6)
N3 Pd1 S1 165.58(6)
N3 Pd1 N1 88.50(8)
C1 Pd1 S1 92.64(9)
C1 Pd1 N1 170.16(10)
C1 Pd1 N3 97.06(10)
C8 S1 Pd1 94.56(9)
C7 S1 Pd1 109.60(10)
C7 S1 C8 100.39(13)
C9 N1 Pd1 118.71(17)
C9 N1 C13 120.8(2)
C13 N1 Pd1 120.22(16)
N2 N3 Pd1 116.13(15)
C21 N3 Pd1 136.95(17)
C21 N3 N2 105.9(2)
N1 C9 C8 115.3(2)
N1 C9 C10 121.0(2)
C10 C9 C8 123.7(2)
S1 C8 H8A 109.2
S1 C8 H8B 109.2
C9 C8 S1 111.99(18)
C9 C8 H8A 109.2
C9 C8 H8B 109.2
H8A C8 H8B 107.9
C2 C7 S1 117.8(2)
C6 C7 S1 121.7(2)
C6 C7 C2 120.6(3)
C7 C2 H2 120.4
C3 C2 C7 119.3(3)
C3 C2 H2 120.4
C2 C3 H3 119.7
C2 C3 C4 120.6(3)
C4 C3 H3 119.7
C3 C4 H4 120.0
C3 C4 C5 120.0(3)
C5 C4 H4 120.0
C4 C5 H5 120.0
C4 C5 C6 120.1(3)
C6 C5 H5 120.0
C7 C6 C5 119.4(3)
C7 C6 H6 120.3
C5 C6 H6 120.3
C9 C10 H10 120.9
C11 C10 C9 118.3(2)
C11 C10 H10 120.9
C10 C11 H11 119.9
C10 C11 C12 120.3(2)
C12 C11 H11 119.9
C11 C12 H12 120.6
C13 C12 C11 118.8(2)
C13 C12 H12 120.6
N1 C13 C12 120.6(2)
N1 C13 C14 114.4(2)
C12 C13 C14 124.8(2)
C13 C14 H14 123.0
N2 C14 C13 113.99(19)
N2 C14 H14 123.0
N3 N2 C14 118.8(2)
C15 N2 N3 111.5(2)
C15 N2 C14 129.0(2)
N3 C21 C20 109.0(2)
N3 C21 C24 125.4(2)
C20 C21 C24 125.6(2)
C21 C20 H20 126.1
C15 C20 C21 107.8(2)
C15 C20 H20 126.1
N2 C15 C20 105.7(2)
N2 C15 C16 126.0(2)
C20 C15 C16 128.3(2)
C15 C16 C18 110.7(2)
C15 C16 C17 111.6(2)
C15 C16 C19 107.8(2)
C17 C16 C18 111.0(2)
C19 C16 C18 107.9(3)
C19 C16 C17 107.7(2)
C16 C18 H18A 109.5
C16 C18 H18B 109.5
C16 C18 H18C 109.5
H18A C18 H18B 109.5
H18A C18 H18C 109.5
H18B C18 H18C 109.5
C16 C17 H17A 109.5
C16 C17 H17B 109.5
C16 C17 H17C 109.5
H17A C17 H17B 109.5
H17A C17 H17C 109.5
H17B C17 H17C 109.5
C16 C19 H19A 109.5
C16 C19 H19B 109.5
C16 C19 H19C 109.5
H19A C19 H19B 109.5
H19A C19 H19C 109.5
H19B C19 H19C 109.5
C21 C24 C23 110.0(2)
C21 C24 C22 108.2(2)
C21 C24 C25 112.1(2)
C23 C24 C22 108.0(3)
C25 C24 C23 111.1(2)
C25 C24 C22 107.3(2)
C24 C23 H23A 109.5
C24 C23 H23B 109.5
C24 C23 H23C 109.5
H23A C23 H23B 109.5
H23A C23 H23C 109.5
H23B C23 H23C 109.5
C24 C22 H22A 109.5
C24 C22 H22B 109.5
C24 C22 H22C 109.5
H22A C22 H22B 109.5
H22A C22 H22C 109.5
H22B C22 H22C 109.5
C24 C25 H25A 109.5
C24 C25 H25B 109.5
C24 C25 H25C 109.5
H25A C25 H25B 109.5
H25A C25 H25C 109.5
H25B C25 H25C 109.5
Pd1 C1 H1A 109.5
Pd1 C1 H1B 109.5
Pd1 C1 H1C 109.5
H1A C1 H1B 109.5
H1A C1 H1C 109.5
H1B C1 H1C 109.5
C30 C29 H29 121.1
C30 C29 C28 117.8(2)
C28 C29 H29 121.1
C29 C30 C31 121.4(2)
C29 C30 C57 118.8(2)
C31 C30 C57 119.8(2)
C30 C31 H31 119.1
C30 C31 C26 121.9(2)
C26 C31 H31 119.1
C31 C26 B1 125.4(2)
C27 C26 C31 115.5(2)
C27 C26 B1 118.8(2)
C49 C44 C45 115.7(2)
C49 C44 B1 124.04(19)
C45 C44 B1 120.08(19)
C44 C49 H49 119.0
C48 C49 C44 122.1(2)
C48 C49 H49 119.0
C49 C48 C50 119.0(2)
C47 C48 C49 121.0(2)
C47 C48 C50 119.9(2)
F1 C50 F2 105.8(2)
F1 C50 F3 106.3(2)
F1 C50 C48 113.0(2)
F2 C50 C48 112.3(2)
F3 C50 F2 106.3(2)
F3 C50 C48 112.7(2)
F11 C53 F10 108.5(3)
F11 C53 F12 106.0(3)
F11 C53 C42 113.6(3)
F10 C53 F12 103.0(3)
F10 C53 C42 112.2(2)
F12 C53 C42 112.8(2)
C43 C42 C53 118.4(2)
C41 C42 C53 120.6(2)
C41 C42 C43 121.0(2)
C42 C43 H43 118.9
C42 C43 C38 122.2(2)
C38 C43 H43 118.9
C43 C38 C39 115.7(2)
C43 C38 B1 122.3(2)
C39 C38 B1 122.0(2)
C38 C39 H39 118.9
C40 C39 C38 122.1(2)
C40 C39 H39 118.9
C39 C40 C52 118.2(2)
C41 C40 C39 120.9(2)
C41 C40 C52 120.9(2)
C42 C41 H41 121.0
C40 C41 C42 118.0(2)
C40 C41 H41 121.0
F9 C52 F7 104.9(3)
F9 C52 C40 112.7(2)
F7 C52 C40 112.0(3)
F8 C52 F9 106.9(3)
F8 C52 F7 107.0(3)
F8 C52 C40 112.7(3)
F23 C57 C30 113.7(3)
F22 C57 F23 105.1(3)
F22 C57 F24 106.7(4)
F22 C57 C30 112.2(3)
F24 C57 F23 104.8(3)
F24 C57 C30 113.6(2)
C29 C28 C27 120.8(2)
C29 C28 C56 121.0(2)
C27 C28 C56 118.3(2)
C26 C27 H27 118.7
C28 C27 C26 122.6(2)
C28 C27 H27 118.7
F19 C56 C28 112.1(3)
F21 C56 F19 106.1(2)
F21 C56 F20 107.0(3)
F21 C56 C28 113.2(2)
F20 C56 F19 105.8(3)
F20 C56 C28 112.1(2)
C44 C45 H45 118.9
C46 C45 C44 122.3(2)
C46 C45 H45 118.9
C45 C46 C47 121.0(2)
C45 C46 C51 119.3(2)
C47 C46 C51 119.8(2)
C48 C47 C46 117.9(2)
C48 C47 H47 121.0
C46 C47 H47 121.0
F5 C51 F6 105.3(2)
F5 C51 C46 112.2(2)
F4 C51 F5 106.7(2)
F4 C51 F6 107.1(2)
F4 C51 C46 113.1(2)
F6 C51 C46 112.0(2)
C33 C32 C37 115.5(2)
C33 C32 B1 123.2(2)
C37 C32 B1 121.0(2)
C32 C33 H33 118.9
C32 C33 C34 122.2(2)
C34 C33 H33 118.9
C33 C34 C55 119.5(2)
C35 C34 C33 120.9(2)
C35 C34 C55 119.6(2)
C34 C35 H35 121.0
C34 C35 C36 118.0(2)
C36 C35 H35 121.0
C35 C36 C37 120.9(2)
C35 C36 C54 119.6(2)
C37 C36 C54 119.5(2)
C32 C37 H37 118.8
C36 C37 C32 122.4(2)
C36 C37 H37 118.8
F13 C54 C36 112.5(2)
F15 C54 F13 101.7(2)
F15 C54 C36 112.7(2)
F14 C54 F13 106.3(3)
F14 C54 F15 108.7(3)
F14 C54 C36 114.1(2)
F16 C55 C34 112.2(3)
F18 C55 F16 105.8(3)
F18 C55 F17 106.8(3)
F18 C55 C34 113.2(2)
F17 C55 F16 105.0(3)
F17 C55 C34 113.2(3)
C26 B1 C44 109.20(17)
C38 B1 C26 105.43(18)
C38 B1 C44 111.54(18)
C38 B1 C32 111.66(18)
C32 B1 C26 114.70(18)
C32 B1 C44 104.43(17)

loop_
_geom_bond_atom_site_label_1
_geom_bond_atom_site_label_2
_geom_bond_distance
Pd1 S1 2.2724(7)
Pd1 N1 2.104(2)
Pd1 N3 2.093(2)
Pd1 C1 2.034(3)
S1 C8 1.838(3)
S1 C7 1.785(3)
F1 C50 1.337(3)
F11 C53 1.307(3)
F10 C53 1.317(4)
F12 C53 1.330(4)
F9 C52 1.334(4)
F7 C52 1.339(4)
F8 C52 1.328(3)
F23 C57 1.309(4)
F22 C57 1.283(4)
F24 C57 1.295(4)
F19 C56 1.346(4)
F21 C56 1.337(3)
F20 C56 1.343(4)
F2 C50 1.344(3)
F3 C50 1.344(3)
F5 C51 1.341(3)
F4 C51 1.332(3)
F6 C51 1.344(4)
F13 C54 1.354(4)
F15 C54 1.336(3)
F14 C54 1.294(3)
F16 C55 1.330(4)
F18 C55 1.317(3)
F17 C55 1.322(4)
N1 C9 1.341(3)
N1 C13 1.345(3)
N3 N2 1.380(3)
N3 C21 1.346(3)
C9 C8 1.505(4)
C9 C10 1.395(4)
C8 H8A 0.9900
C8 H8B 0.9900
C7 C2 1.397(4)
C7 C6 1.382(4)
C2 H2 0.9500
C2 C3 1.378(5)
C3 H3 0.9500
C3 C4 1.382(5)
C4 H4 0.9500
C4 C5 1.385(5)
C5 H5 0.9500
C5 C6 1.392(4)
C6 H6 0.9500
C10 H10 0.9500
C10 C11 1.379(4)
C11 H11 0.9500
C11 C12 1.388(4)
C12 H12 0.9500
C12 C13 1.385(3)
C13 C14 1.518(3)
C14 H14 0.9500
C14 N2 1.460(3)
N2 C15 1.360(3)
C21 C20 1.403(4)
C21 C24 1.518(3)
C20 H20 0.9500
C20 C15 1.378(4)
C15 C16 1.525(4)
C16 C18 1.539(4)
C16 C17 1.535(4)
C16 C19 1.530(4)
C18 H18A 0.9800
C18 H18B 0.9800
C18 H18C 0.9800
C17 H17A 0.9800
C17 H17B 0.9800
C17 H17C 0.9800
C19 H19A 0.9800
C19 H19B 0.9800
C19 H19C 0.9800
C24 C23 1.544(4)
C24 C22 1.544(4)
C24 C25 1.529(4)
C23 H23A 0.9800
C23 H23B 0.9800
C23 H23C 0.9800
C22 H22A 0.9800
C22 H22B 0.9800
C22 H22C 0.9800
C25 H25A 0.9800
C25 H25B 0.9800
C25 H25C 0.9800
C1 H1A 0.9800
C1 H1B 0.9800
C1 H1C 0.9800
C29 H29 0.9500
C29 C30 1.384(4)
C29 C28 1.385(4)
C30 C31 1.396(3)
C30 C57 1.498(4)
C31 H31 0.9500
C31 C26 1.402(3)
C26 C27 1.400(3)
C26 B1 1.643(3)
C44 C49 1.400(3)
C44 C45 1.407(3)
C44 B1 1.654(3)
C49 H49 0.9500
C49 C48 1.397(3)
C48 C50 1.496(3)
C48 C47 1.384(3)
C53 C42 1.502(4)
C42 C43 1.389(3)
C42 C41 1.386(4)
C43 H43 0.9500
C43 C38 1.396(3)
C38 C39 1.402(3)
C38 B1 1.637(3)
C39 H39 0.9500
C39 C40 1.393(3)
C40 C41 1.382(4)
C40 C52 1.497(4)
C41 H41 0.9500
C28 C27 1.395(3)
C28 C56 1.498(4)
C27 H27 0.9500
C45 H45 0.9500
C45 C46 1.386(3)
C46 C47 1.392(3)
C46 C51 1.497(3)
C47 H47 0.9500
C32 C33 1.397(3)
C32 C37 1.407(3)
C32 B1 1.643(3)
C33 H33 0.9500
C33 C34 1.399(3)
C34 C35 1.386(4)
C34 C55 1.500(4)
C35 H35 0.9500
C35 C36 1.387(4)
C36 C37 1.390(3)
C36 C54 1.500(3)
C37 H37 0.9500

loop_
_geom_torsion_atom_site_label_1
_geom_torsion_atom_site_label_2
_geom_torsion_atom_site_label_3
_geom_torsion_atom_site_label_4
_geom_torsion
Pd1 S1 C8 C9 40.50(19)
Pd1 S1 C7 C2 -175.5(2)
Pd1 S1 C7 C6 4.6(3)
Pd1 N1 C9 C8 2.4(3)
Pd1 N1 C9 C10 -177.93(18)
Pd1 N1 C13 C12 179.55(17)
Pd1 N1 C13 C14 5.4(3)
Pd1 N3 N2 C14 1.1(3)
Pd1 N3 N2 C15 172.27(15)
Pd1 N3 C21 C20 -169.48(18)
Pd1 N3 C21 C24 9.3(4)
S1 C7 C2 C3 178.0(2)
S1 C7 C6 C5 -178.8(2)
F11 C53 C42 C43 175.6(3)
F11 C53 C42 C41 -6.4(4)
F10 C53 C42 C43 -60.9(4)
F10 C53 C42 C41 117.1(3)
F12 C53 C42 C43 54.9(3)
F12 C53 C42 C41 -127.1(3)
N1 C9 C8 S1 -31.8(3)
N1 C9 C10 C11 -0.8(4)
N1 C13 C14 N2 -65.1(3)
N3 N2 C15 C20 -0.8(3)
N3 N2 C15 C16 177.0(2)
N3 C21 C20 C15 1.8(3)
N3 C21 C24 C23 85.7(3)
N3 C21 C24 C22 -156.5(3)
N3 C21 C24 C25 -38.4(4)
C9 N1 C13 C12 5.0(3)
C9 N1 C13 C14 -169.1(2)
C9 C10 C11 C12 3.2(4)
C8 S1 C7 C2 -76.9(2)
C8 S1 C7 C6 103.3(2)
C8 C9 C10 C11 178.8(2)
C7 S1 C8 C9 -70.4(2)
C7 C2 C3 C4 1.0(5)
C2 C7 C6 C5 1.3(4)
C2 C3 C4 C5 0.8(5)
C3 C4 C5 C6 -1.6(5)
C4 C5 C6 C7 0.5(4)
C6 C7 C2 C3 -2.1(4)
C10 C9 C8 S1 148.5(2)
C10 C11 C12 C13 -1.5(4)
C11 C12 C13 N1 -2.6(4)
C11 C12 C13 C14 170.9(2)
C12 C13 C14 N2 121.1(3)
C13 N1 C9 C8 177.0(2)
C13 N1 C9 C10 -3.3(4)
C13 C14 N2 N3 61.7(3)
C13 C14 N2 C15 -107.7(3)
C14 N2 C15 C20 169.3(2)
C14 N2 C15 C16 -12.9(4)
N2 N3 C21 C20 -2.2(3)
N2 N3 C21 C24 176.6(2)
N2 C15 C16 C18 -58.7(3)
N2 C15 C16 C17 65.4(3)
N2 C15 C16 C19 -176.5(3)
C21 N3 N2 C14 -169.3(2)
C21 N3 N2 C15 1.9(3)
C21 C20 C15 N2 -0.6(3)
C21 C20 C15 C16 -178.3(2)
C20 C21 C24 C23 -95.6(3)
C20 C21 C24 C22 22.1(4)
C20 C21 C24 C25 140.2(3)
C20 C15 C16 C18 118.6(3)
C20 C15 C16 C17 -117.2(3)
C20 C15 C16 C19 0.9(4)
C24 C21 C20 C15 -177.1(2)
C29 C30 C31 C26 2.1(4)
C29 C30 C57 F23 22.9(4)
C29 C30 C57 F22 -96.2(4)
C29 C30 C57 F24 142.6(3)
C29 C28 C27 C26 1.7(4)
C29 C28 C56 F19 113.7(3)
C29 C28 C56 F21 -6.3(4)
C29 C28 C56 F20 -127.5(3)
C30 C29 C28 C27 -1.3(4)
C30 C29 C28 C56 177.8(3)
C30 C31 C26 C27 -1.7(3)
C30 C31 C26 B1 -175.9(2)
C31 C30 C57 F23 -158.3(3)
C31 C30 C57 F22 82.6(4)
C31 C30 C57 F24 -38.6(4)
C31 C26 C27 C28 -0.2(3)
C31 C26 B1 C44 -144.7(2)
C31 C26 B1 C38 95.3(3)
C31 C26 B1 C32 -28.0(3)
C44 C49 C48 C50 -179.1(2)
C44 C49 C48 C47 2.0(3)
C44 C45 C46 C47 1.2(4)
C44 C45 C46 C51 -177.0(2)
C49 C44 C45 C46 0.8(3)
C49 C44 B1 C26 -143.2(2)
C49 C44 B1 C38 -27.0(3)
C49 C44 B1 C32 93.7(2)
C49 C48 C50 F1 52.6(3)
C49 C48 C50 F2 -66.9(3)
C49 C48 C50 F3 173.1(2)
C49 C48 C47 C46 0.1(3)
C50 C48 C47 C46 -178.7(2)
C53 C42 C43 C38 175.5(2)
C53 C42 C41 C40 -178.3(2)
C42 C43 C38 C39 4.0(3)
C42 C43 C38 B1 -178.5(2)
C43 C42 C41 C40 -0.4(4)
C43 C38 C39 C40 -2.8(3)
C43 C38 B1 C26 -96.1(2)
C43 C38 B1 C44 145.5(2)
C43 C38 B1 C32 29.0(3)
C38 C39 C40 C41 0.0(4)
C38 C39 C40 C52 -177.7(2)
C39 C38 B1 C26 81.3(2)
C39 C38 B1 C44 -37.1(3)
C39 C38 B1 C32 -153.6(2)
C39 C40 C41 C42 1.6(4)
C39 C40 C52 F9 55.4(4)
C39 C40 C52 F7 -62.7(3)
C39 C40 C52 F8 176.5(3)
C41 C42 C43 C38 -2.5(4)
C41 C40 C52 F9 -122.4(3)
C41 C40 C52 F7 119.6(3)
C41 C40 C52 F8 -1.2(4)
C52 C40 C41 C42 179.3(2)
C57 C30 C31 C26 -176.7(2)
C28 C29 C30 C31 -0.5(4)
C28 C29 C30 C57 178.3(2)
C27 C26 B1 C44 41.2(3)
C27 C26 B1 C38 -78.8(2)
C27 C26 B1 C32 157.9(2)
C27 C28 C56 F19 -67.1(3)
C27 C28 C56 F21 172.9(2)
C27 C28 C56 F20 51.6(3)
C56 C28 C27 C26 -177.5(2)
C45 C44 C49 C48 -2.4(3)
C45 C44 B1 C26 41.6(3)
C45 C44 B1 C38 157.7(2)
C45 C44 B1 C32 -81.5(2)
C45 C46 C47 C48 -1.7(4)
C45 C46 C51 F5 -44.5(3)
C45 C46 C51 F4 -165.2(2)
C45 C46 C51 F6 73.7(3)
C47 C48 C50 F1 -128.5(2)
C47 C48 C50 F2 112.0(3)
C47 C48 C50 F3 -8.0(3)
C47 C46 C51 F5 137.2(2)
C47 C46 C51 F4 16.5(4)
C47 C46 C51 F6 -104.6(3)
C51 C46 C47 C48 176.6(2)
C32 C33 C34 C35 -0.2(4)
C32 C33 C34 C55 178.0(3)
C33 C32 C37 C36 2.1(3)
C33 C32 B1 C26 -32.0(3)
C33 C32 B1 C44 87.5(2)
C33 C32 B1 C38 -151.9(2)
C33 C34 C35 C36 1.3(4)
C33 C34 C55 F16 -85.2(3)
C33 C34 C55 F18 155.2(3)
C33 C34 C55 F17 33.5(4)
C34 C35 C36 C37 -0.8(4)
C34 C35 C36 C54 -178.9(2)
C35 C34 C55 F16 93.0(3)
C35 C34 C55 F18 -26.7(4)
C35 C34 C55 F17 -148.4(3)
C35 C36 C37 C32 -1.0(4)
C35 C36 C54 F13 -148.7(3)
C35 C36 C54 F15 -34.5(4)
C35 C36 C54 F14 90.0(3)
C37 C32 C33 C34 -1.5(3)
C37 C32 B1 C26 154.3(2)
C37 C32 B1 C44 -86.2(2)
C37 C32 B1 C38 34.5(3)
C37 C36 C54 F13 33.1(4)
C37 C36 C54 F15 147.3(3)
C37 C36 C54 F14 -88.1(3)
C54 C36 C37 C32 177.2(2)
C55 C34 C35 C36 -176.8(3)
B1 C26 C27 C28 174.5(2)
B1 C44 C49 C48 -177.8(2)
B1 C44 C45 C46 176.4(2)
B1 C38 C39 C40 179.7(2)
B1 C32 C33 C34 -175.5(2)
B1 C32 C37 C36 176.2(2)
